data_7102382
loop_
_publ_author_name
'Hashimoto, Takuya'
'Naganawa, Yuki'
'Kano, Taichi'
'Maruoka, Keiji'

_publ_section_title
;
 Construction of stereodefined 1,1,2,2-tetrasubstituted cyclopropanes
 by acid catalyzed reaction of aryldiazoacetates and alpha-substituted
 acroleins.
;
_journal_issue 48
_journal_name_full 'Chemical communications (Cambridge, England)'
_journal_page_first 5143
_journal_page_last 5145
_journal_paper_doi 10.1039/b715803c
_journal_year 2007
_chemical_formula_moiety 'C25 H29 N O6 '
_chemical_formula_sum 'C25 H29 N O6'
_chemical_formula_weight 439.51
_space_group_IT_number 14
_symmetry_cell_setting monoclinic
_symmetry_Int_Tables_number 14
_symmetry_space_group_name_Hall '-P 2yn'
_symmetry_space_group_name_H-M 'P 1 21/n 1'
_cell_angle_alpha 90.0000
_cell_angle_beta 91.016(12)
_cell_angle_gamma 90.0000
_cell_formula_units_Z 4
_cell_length_a 11.040(3)
_cell_length_b 7.235(2)
_cell_length_c 28.628(7)
_cell_measurement_reflns_used 15384
_cell_measurement_temperature 298.1
_cell_measurement_theta_max 27.6
_cell_measurement_theta_min 3.2
_cell_volume 2286.3(11)
_computing_cell_refinement PROCESS-AUTO
_computing_data_collection PROCESS-AUTO
_computing_data_reduction CrystalStructure
_computing_publication_material 'CrystalStructure 3.8'
_computing_structure_refinement SHELXL
_computing_structure_solution SIR2002
_diffrn_detector_area_resol_mean 10.00
_diffrn_measured_fraction_theta_full 0.992
_diffrn_measured_fraction_theta_max 0.992
_diffrn_measurement_device_type 'Rigaku RAXIS-RAPID'
_diffrn_measurement_method \w
_diffrn_radiation_type 'Mo K\a'
_diffrn_radiation_wavelength 0.71075
_diffrn_reflns_av_R_equivalents 0.082
_diffrn_reflns_limit_h_max 14
_diffrn_reflns_limit_h_min -14
_diffrn_reflns_limit_k_max 9
_diffrn_reflns_limit_k_min -9
_diffrn_reflns_limit_l_max 37
_diffrn_reflns_limit_l_min -36
_diffrn_reflns_number 21055
_diffrn_reflns_theta_full 27.44
_diffrn_reflns_theta_max 27.44
_exptl_absorpt_coefficient_mu 0.091
_exptl_absorpt_correction_type none
_exptl_crystal_colour colourless
_exptl_crystal_density_diffrn 1.277
_exptl_crystal_density_method 'not measured'
_exptl_crystal_description unknown
_exptl_crystal_F_000 936.00
_exptl_crystal_size_max 0.30
_exptl_crystal_size_mid 0.30
_exptl_crystal_size_min 0.30
_refine_diff_density_max 0.35
_refine_diff_density_min -0.41
_refine_ls_extinction_method none
_refine_ls_goodness_of_fit_ref 1.070
_refine_ls_hydrogen_treatment constr
_refine_ls_number_parameters 290
_refine_ls_number_reflns 5179
_refine_ls_R_factor_gt 0.0506
_refine_ls_shift/su_max 0.0000
_refine_ls_structure_factor_coef Fsqd
_refine_ls_weighting_details 'w = 1/[\s^2^(Fo^2^)+(0.0828P)^2^+0.0000P] where P=(Fo^2^+2Fc^2^)/3'
_refine_ls_weighting_scheme calc
_refine_ls_wR_factor_ref 0.1576
_reflns_number_gt 3772
_reflns_number_total 5179
_reflns_threshold_expression F^2^>2.0\s(F^2^)
_cod_data_source_file b715803c.txt
_cod_data_source_block '_hashimoto6204-3'
_cod_original_formula_sum 'C25 H29 N O6 '
_cod_database_code 7102382

loop_
_symmetry_equiv_pos_site_id
_symmetry_equiv_pos_as_xyz
1 +X,+Y,+Z
2 1/2-X,1/2+Y,1/2-Z
3 -X,-Y,-Z
4 1/2+X,1/2-Y,1/2+Z

loop_
_atom_site_label
_atom_site_type_symbol
_atom_site_fract_x
_atom_site_fract_y
_atom_site_fract_z
_atom_site_U_iso_or_equiv
_atom_site_adp_type
_atom_site_occupancy
_atom_site_symmetry_multiplicity
_atom_site_calc_flag
_atom_site_refinement_flags
O(1) O 0.72704(10) -0.11223(15) 0.17656(3) 0.0209(2) Uani 1.00 1 d .
O(2) O 0.16443(11) 0.29683(17) 0.13529(4) 0.0270(3) Uani 1.00 1 d .
O(3) O 0.30026(10) 0.18433(15) 0.08483(3) 0.0217(2) Uani 1.00 1 d .
O(4) O 0.74567(10) -0.14209(16) 0.09852(4) 0.0254(2) Uani 1.00 1 d .
O(5) O -0.24978(12) 0.35755(18) -0.04746(4) 0.0325(3) Uani 1.00 1 d .
O(6) O -0.13012(13) 0.1998(2) -0.09159(4) 0.0403(3) Uani 1.00 1 d .
N(1) N -0.15473(14) 0.2752(2) -0.05440(5) 0.0253(3) Uani 1.00 1 d .
C(1) C 0.13674(15) 0.1999(2) 0.01078(5) 0.0208(3) Uani 1.00 1 d .
C(2) C 0.19110(15) 0.2490(2) 0.09636(5) 0.0195(3) Uani 1.00 1 d .
C(3) C 0.10364(15) 0.2535(2) 0.05576(5) 0.0191(3) Uani 1.00 1 d .
C(4) C 0.38620(15) 0.1659(2) 0.12402(5) 0.0200(3) Uani 1.00 1 d .
C(5) C 0.68349(15) -0.1188(2) 0.13257(5) 0.0179(3) Uani 1.00 1 d .
C(6) C 0.05166(16) 0.2054(2) -0.02543(5) 0.0219(3) Uani 1.00 1 d .
C(7) C 0.85882(15) -0.1304(2) 0.18757(5) 0.0208(3) Uani 1.00 1 d .
C(8) C 0.47641(14) -0.1698(2) 0.17058(5) 0.0172(3) Uani 1.00 1 d .
C(9) C 0.41998(15) -0.1676(2) 0.25202(5) 0.0210(3) Uani 1.00 1 d .
C(10) C 0.33793(16) -0.3098(2) 0.24391(5) 0.0244(3) Uani 1.00 1 d .
C(11) C 0.39401(15) -0.3128(2) 0.16326(5) 0.0216(3) Uani 1.00 1 d .
C(12) C 0.49339(15) -0.0966(2) 0.08170(5) 0.0197(3) Uani 1.00 1 d .
C(13) C -0.06406(16) 0.2664(2) -0.01598(5) 0.0204(3) Uani 1.00 1 d .
C(14) C 0.32492(16) -0.3823(2) 0.19937(6) 0.0256(4) Uani 1.00 1 d .
C(15) C 0.54839(15) -0.0927(2) 0.13041(5) 0.0175(3) Uani 1.00 1 d .
C(16) C 0.50239(15) 0.0875(2) 0.10542(5) 0.0183(3) Uani 1.00 1 d .
C(17) C -0.09937(15) 0.3212(2) 0.02804(5) 0.0213(3) Uani 1.00 1 d .
C(18) C -0.01399(15) 0.3131(2) 0.06409(5) 0.0204(3) Uani 1.00 1 d .
C(19) C 0.48825(15) -0.0976(2) 0.21584(5) 0.0195(3) Uani 1.00 1 d .
C(20) C 0.86253(17) -0.1110(2) 0.24039(5) 0.0293(4) Uani 1.00 1 d .
C(21) C 0.59435(15) 0.2293(2) 0.08796(5) 0.0206(3) Uani 1.00 1 d .
C(22) C 0.64823(16) 0.3490(2) 0.12716(6) 0.0259(3) Uani 1.00 1 d .
C(23) C 0.53798(17) 0.3510(2) 0.04940(6) 0.0279(4) Uani 1.00 1 d .
C(24) C 0.92900(16) 0.0252(2) 0.16483(5) 0.0265(3) Uani 1.00 1 d .
C(25) C 0.90386(16) -0.3205(2) 0.17271(6) 0.0273(4) Uani 1.00 1 d .
H(1) H 0.2154 0.1608 0.0052 0.025 Uiso 1.00 1 c R
H(4A) H 0.3536 0.0842 0.1475 0.024 Uiso 1.00 1 c R
H(4B) H 0.4012 0.2856 0.1382 0.024 Uiso 1.00 1 c R
H(6) H 0.0720 0.1688 -0.0554 0.026 Uiso 1.00 1 c R
H(9) H 0.4293 -0.1188 0.2819 0.025 Uiso 1.00 1 c R
H(10) H 0.2921 -0.3561 0.2682 0.029 Uiso 1.00 1 c R
H(11) H 0.3849 -0.3631 0.1335 0.026 Uiso 1.00 1 c R
H(12A) H 0.5474 -0.1198 0.0560 0.024 Uiso 1.00 1 c R
H(12B) H 0.4134 -0.1505 0.0779 0.024 Uiso 1.00 1 c R
H(14) H 0.2700 -0.4775 0.1936 0.031 Uiso 1.00 1 c R
H(17) H -0.1778 0.3621 0.0333 0.026 Uiso 1.00 1 c R
H(18) H -0.0355 0.3478 0.0941 0.025 Uiso 1.00 1 c R
H(19) H 0.5425 -0.0016 0.2217 0.023 Uiso 1.00 1 c R
H(20A) H 0.8179 -0.2104 0.2541 0.035 Uiso 1.00 1 c R
H(20B) H 0.8269 0.0048 0.2490 0.035 Uiso 1.00 1 c R
H(20C) H 0.9451 -0.1150 0.2514 0.035 Uiso 1.00 1 c R
H(21) H 0.6612 0.1604 0.0741 0.025 Uiso 1.00 1 c R
H(22A) H 0.6835 0.2710 0.1509 0.031 Uiso 1.00 1 c R
H(22B) H 0.5855 0.4229 0.1405 0.031 Uiso 1.00 1 c R
H(22C) H 0.7095 0.4282 0.1147 0.031 Uiso 1.00 1 c R
H(23A) H 0.5053 0.2739 0.0250 0.033 Uiso 1.00 1 c R
H(23B) H 0.5990 0.4305 0.0369 0.033 Uiso 1.00 1 c R
H(23C) H 0.4744 0.4247 0.0622 0.033 Uiso 1.00 1 c R
H(24A) H 0.9253 0.0110 0.1315 0.032 Uiso 1.00 1 c R
H(24B) H 1.0120 0.0211 0.1754 0.032 Uiso 1.00 1 c R
H(24C) H 0.8941 0.1418 0.1733 0.032 Uiso 1.00 1 c R
H(25A) H 0.9007 -0.3296 0.1393 0.033 Uiso 1.00 1 c R
H(25B) H 0.8534 -0.4143 0.1859 0.033 Uiso 1.00 1 c R
H(25C) H 0.9859 -0.3373 0.1836 0.033 Uiso 1.00 1 c R

loop_
_atom_site_aniso_label
_atom_site_aniso_U_11
_atom_site_aniso_U_22
_atom_site_aniso_U_33
_atom_site_aniso_U_12
_atom_site_aniso_U_13
_atom_site_aniso_U_23
O(1) 0.0160(6) 0.0265(6) 0.0202(5) 0.0008(4) -0.0009(4) 0.0003(4)
O(2) 0.0236(7) 0.0348(7) 0.0225(6) 0.0028(5) 0.0018(4) -0.0052(5)
O(3) 0.0190(6) 0.0255(6) 0.0205(5) 0.0043(4) -0.0006(4) 0.0004(4)
O(4) 0.0197(6) 0.0350(7) 0.0215(5) 0.0054(5) 0.0026(4) -0.0017(4)
O(5) 0.0208(7) 0.0369(7) 0.0397(7) 0.0043(5) -0.0055(5) -0.0021(5)
O(6) 0.0399(9) 0.0560(9) 0.0247(6) 0.0090(7) -0.0060(5) -0.0066(6)
N(1) 0.0243(8) 0.0230(7) 0.0284(7) -0.0034(6) -0.0009(6) 0.0024(6)
C(1) 0.0190(9) 0.0195(8) 0.0239(7) 0.0028(6) 0.0045(6) 0.0012(6)
C(2) 0.0187(8) 0.0151(8) 0.0247(8) 0.0001(6) 0.0019(6) 0.0018(6)
C(3) 0.0211(9) 0.0138(7) 0.0224(8) -0.0006(6) 0.0014(6) 0.0032(6)
C(4) 0.0193(9) 0.0223(8) 0.0185(7) 0.0015(6) -0.0008(6) 0.0013(6)
C(5) 0.0223(9) 0.0147(7) 0.0168(7) 0.0003(6) -0.0007(6) 0.0007(5)
C(6) 0.0266(9) 0.0195(8) 0.0199(7) 0.0006(7) 0.0040(6) 0.0009(6)
C(7) 0.0145(8) 0.0241(8) 0.0238(8) 0.0008(6) -0.0019(6) 0.0026(6)
C(8) 0.0162(8) 0.0160(7) 0.0195(7) 0.0031(6) 0.0011(5) 0.0005(6)
C(9) 0.0215(9) 0.0237(8) 0.0179(7) 0.0032(6) -0.0002(6) -0.0013(6)
C(10) 0.0237(9) 0.0264(9) 0.0234(8) -0.0003(7) 0.0040(6) 0.0047(6)
C(11) 0.0245(9) 0.0192(8) 0.0212(7) -0.0005(6) 0.0008(6) -0.0028(6)
C(12) 0.0183(9) 0.0230(8) 0.0178(7) -0.0002(6) -0.0001(5) -0.0024(6)
C(13) 0.0223(9) 0.0161(8) 0.0226(8) -0.0027(6) -0.0018(6) 0.0041(6)
C(14) 0.0238(9) 0.0217(9) 0.0313(8) -0.0059(7) 0.0027(7) -0.0010(6)
C(15) 0.0181(8) 0.0160(7) 0.0183(7) 0.0008(6) 0.0005(5) -0.0005(5)
C(16) 0.0184(8) 0.0190(8) 0.0175(7) 0.0008(6) 0.0015(5) 0.0009(6)
C(17) 0.0169(8) 0.0198(8) 0.0274(8) -0.0002(6) 0.0034(6) 0.0035(6)
C(18) 0.0232(9) 0.0184(8) 0.0198(7) -0.0002(6) 0.0026(6) 0.0010(6)
C(19) 0.0190(9) 0.0167(8) 0.0225(7) -0.0009(6) -0.0009(6) -0.0020(6)
C(20) 0.0259(10) 0.0362(10) 0.0257(8) -0.0007(7) -0.0022(6) 0.0033(7)
C(21) 0.0198(9) 0.0211(8) 0.0210(7) 0.0010(6) 0.0020(6) 0.0024(6)
C(22) 0.0254(10) 0.0217(8) 0.0307(8) -0.0027(7) 0.0013(7) 0.0003(7)
C(23) 0.0271(10) 0.0292(9) 0.0274(8) -0.0002(7) 0.0020(6) 0.0076(7)
C(24) 0.0238(9) 0.0255(9) 0.0301(8) -0.0048(7) -0.0005(6) 0.0016(7)
C(25) 0.0224(9) 0.0244(9) 0.0349(9) 0.0036(7) -0.0025(7) 0.0037(7)

loop_
_atom_type_symbol
_atom_type_description
_atom_type_scat_dispersion_real
_atom_type_scat_dispersion_imag
_atom_type_scat_source
C C 0.003 0.002
;
International Tables for Crystallography
(1992, Vol. C, Tables 4.2.6.8 and 6.1.1.4)
;
H H 0.000 0.000
;
International Tables for Crystallography
(1992, Vol. C, Table 6.1.1.4)
;
O O 0.011 0.006
;
International Tables for Crystallography
(1992, Vol. C, Tables 4.2.6.8 and 6.1.1.4)
;
N N 0.006 0.003
;
International Tables for Crystallography
(1992, Vol. C, Tables 4.2.6.8 and 6.1.1.4)
;

loop_
_geom_angle_atom_site_label_1
_geom_angle_atom_site_label_2
_geom_angle_atom_site_label_3
_geom_angle
_geom_angle_publ_flag
C(5) O(1) C(7) 121.90(11) yes
C(2) O(3) C(4) 114.64(10) yes
O(5) N(1) O(6) 123.93(14) yes
O(5) N(1) C(13) 118.13(13) yes
O(6) N(1) C(13) 117.94(14) yes
C(3) C(1) C(6) 119.69(15) yes
O(2) C(2) O(3) 124.22(14) yes
O(2) C(2) C(3) 123.03(14) yes
O(3) C(2) C(3) 112.75(12) yes
C(1) C(3) C(2) 122.18(14) yes
C(1) C(3) C(18) 120.18(14) yes
C(2) C(3) C(18) 117.64(13) yes
O(3) C(4) C(16) 107.91(11) yes
O(1) C(5) O(4) 124.10(14) yes
O(1) C(5) C(15) 111.90(12) yes
O(4) C(5) C(15) 123.99(13) yes
C(1) C(6) C(13) 118.59(13) yes
O(1) C(7) C(20) 102.22(12) yes
O(1) C(7) C(24) 110.33(12) yes
O(1) C(7) C(25) 110.04(12) yes
C(20) C(7) C(24) 110.67(13) yes
C(20) C(7) C(25) 110.98(13) yes
C(24) C(7) C(25) 112.17(13) yes
C(11) C(8) C(15) 120.64(12) yes
C(11) C(8) C(19) 117.82(13) yes
C(15) C(8) C(19) 121.53(13) yes
C(10) C(9) C(19) 120.49(13) yes
C(9) C(10) C(14) 119.47(14) yes
C(8) C(11) C(14) 121.55(13) yes
C(15) C(12) C(16) 62.78(10) yes
N(1) C(13) C(6) 119.00(13) yes
N(1) C(13) C(17) 117.92(14) yes
C(6) C(13) C(17) 123.08(14) yes
C(10) C(14) C(11) 119.92(15) yes
C(5) C(15) C(8) 117.10(12) yes
C(5) C(15) C(12) 114.68(12) yes
C(5) C(15) C(16) 115.87(12) yes
C(8) C(15) C(12) 119.06(13) yes
C(8) C(15) C(16) 118.84(13) yes
C(12) C(15) C(16) 58.19(9) yes
C(4) C(16) C(12) 116.40(13) yes
C(4) C(16) C(15) 114.99(12) yes
C(4) C(16) C(21) 115.81(13) yes
C(12) C(16) C(15) 59.03(9) yes
C(12) C(16) C(21) 119.10(13) yes
C(15) C(16) C(21) 119.63(13) yes
C(13) C(17) C(18) 117.84(15) yes
C(3) C(18) C(17) 120.61(13) yes
C(8) C(19) C(9) 120.75(14) yes
C(16) C(21) C(22) 113.00(12) yes
C(16) C(21) C(23) 110.85(13) yes
C(22) C(21) C(23) 110.52(13) yes
C(3) C(1) H(1) 120.2 no
C(6) C(1) H(1) 120.1 no
O(3) C(4) H(4A) 110.1 no
O(3) C(4) H(4B) 110.1 no
C(16) C(4) H(4A) 110.1 no
C(16) C(4) H(4B) 110.1 no
H(4A) C(4) H(4B) 108.4 no
C(1) C(6) H(6) 120.7 no
C(13) C(6) H(6) 120.7 no
C(10) C(9) H(9) 119.8 no
C(19) C(9) H(9) 119.7 no
C(9) C(10) H(10) 120.3 no
C(14) C(10) H(10) 120.3 no
C(8) C(11) H(11) 119.2 no
C(14) C(11) H(11) 119.2 no
C(15) C(12) H(12A) 117.5 no
C(15) C(12) H(12B) 117.5 no
C(16) C(12) H(12A) 117.5 no
C(16) C(12) H(12B) 117.5 no
H(12A) C(12) H(12B) 114.6 no
C(10) C(14) H(14) 120.0 no
C(11) C(14) H(14) 120.0 no
C(13) C(17) H(17) 121.1 no
C(18) C(17) H(17) 121.1 no
C(3) C(18) H(18) 119.7 no
C(17) C(18) H(18) 119.7 no
C(8) C(19) H(19) 119.6 no
C(9) C(19) H(19) 119.6 no
C(7) C(20) H(20A) 109.5 no
C(7) C(20) H(20B) 109.5 no
C(7) C(20) H(20C) 109.5 no
H(20A) C(20) H(20B) 109.5 no
H(20A) C(20) H(20C) 109.5 no
H(20B) C(20) H(20C) 109.5 no
C(16) C(21) H(21) 107.4 no
C(22) C(21) H(21) 107.4 no
C(23) C(21) H(21) 107.4 no
C(21) C(22) H(22A) 109.5 no
C(21) C(22) H(22B) 109.5 no
C(21) C(22) H(22C) 109.5 no
H(22A) C(22) H(22B) 109.5 no
H(22A) C(22) H(22C) 109.5 no
H(22B) C(22) H(22C) 109.5 no
C(21) C(23) H(23A) 109.5 no
C(21) C(23) H(23B) 109.5 no
C(21) C(23) H(23C) 109.5 no
H(23A) C(23) H(23B) 109.5 no
H(23A) C(23) H(23C) 109.5 no
H(23B) C(23) H(23C) 109.5 no
C(7) C(24) H(24A) 109.5 no
C(7) C(24) H(24B) 109.5 no
C(7) C(24) H(24C) 109.5 no
H(24A) C(24) H(24B) 109.5 no
H(24A) C(24) H(24C) 109.5 no
H(24B) C(24) H(24C) 109.5 no
C(7) C(25) H(25A) 109.5 no
C(7) C(25) H(25B) 109.5 no
C(7) C(25) H(25C) 109.5 no
H(25A) C(25) H(25B) 109.5 no
H(25A) C(25) H(25C) 109.5 no
H(25B) C(25) H(25C) 109.5 no

loop_
_geom_bond_atom_site_label_1
_geom_bond_atom_site_label_2
_geom_bond_distance
_geom_bond_publ_flag
O(1) C(5) 1.3409(17) yes
O(1) C(7) 1.4889(19) yes
O(2) C(2) 1.2084(18) yes
O(3) C(2) 1.3395(19) yes
O(3) C(4) 1.4625(17) yes
O(4) C(5) 1.2139(19) yes
O(5) N(1) 1.226(2) yes
O(6) N(1) 1.2309(18) yes
N(1) C(13) 1.475(2) yes
C(1) C(3) 1.400(2) yes
C(1) C(6) 1.387(2) yes
C(2) C(3) 1.498(2) yes
C(3) C(18) 1.393(2) yes
C(4) C(16) 1.508(2) yes
C(5) C(15) 1.504(2) yes
C(6) C(13) 1.383(2) yes
C(7) C(20) 1.519(2) yes
C(7) C(24) 1.520(2) yes
C(7) C(25) 1.526(2) yes
C(8) C(11) 1.391(2) yes
C(8) C(15) 1.516(2) yes
C(8) C(19) 1.401(2) yes
C(9) C(10) 1.388(2) yes
C(9) C(19) 1.387(2) yes
C(10) C(14) 1.384(2) yes
C(11) C(14) 1.390(2) yes
C(12) C(15) 1.511(2) yes
C(12) C(16) 1.498(2) yes
C(13) C(17) 1.384(2) yes
C(15) C(16) 1.567(2) yes
C(16) C(21) 1.533(2) yes
C(17) C(18) 1.387(2) yes
C(21) C(22) 1.529(2) yes
C(21) C(23) 1.535(2) yes
C(1) H(1) 0.930 no
C(4) H(4A) 0.970 no
C(4) H(4B) 0.970 no
C(6) H(6) 0.930 no
C(9) H(9) 0.930 no
C(10) H(10) 0.930 no
C(11) H(11) 0.930 no
C(12) H(12A) 0.970 no
C(12) H(12B) 0.970 no
C(14) H(14) 0.930 no
C(17) H(17) 0.930 no
C(18) H(18) 0.930 no
C(19) H(19) 0.930 no
C(20) H(20A) 0.960 no
C(20) H(20B) 0.960 no
C(20) H(20C) 0.960 no
C(21) H(21) 0.980 no
C(22) H(22A) 0.960 no
C(22) H(22B) 0.960 no
C(22) H(22C) 0.960 no
C(23) H(23A) 0.960 no
C(23) H(23B) 0.960 no
C(23) H(23C) 0.960 no
C(24) H(24A) 0.960 no
C(24) H(24B) 0.960 no
C(24) H(24C) 0.960 no
C(25) H(25A) 0.960 no
C(25) H(25B) 0.960 no
C(25) H(25C) 0.960 no

loop_
_geom_contact_atom_site_label_1
_geom_contact_atom_site_label_2
_geom_contact_distance
_geom_contact_site_symmetry_2
O(1) O(4) 2.2576(14) .
O(1) C(8) 2.8003(18) .
O(1) C(15) 2.3586(18) .
O(1) C(16) 3.4939(18) .
O(1) C(19) 2.8862(19) .
O(1) C(20) 2.3409(18) .
O(1) C(24) 2.470(2) .
O(1) C(25) 2.470(2) .
O(2) O(3) 2.2527(15) .
O(2) C(3) 2.3829(18) .
O(2) C(4) 2.650(2) .
O(2) C(9) 3.3837(18) 2_555
O(2) C(10) 3.5439(18) 2_555
O(2) C(14) 3.432(2) 1_565
O(2) C(18) 2.8118(19) .
O(2) C(24) 3.378(2) 1_455
O(3) O(2) 2.2527(15) .
O(3) O(5) 3.5242(16) 3_565
O(3) O(6) 3.3620(18) 3_555
O(3) C(1) 2.7622(17) .
O(3) C(3) 2.3644(19) .
O(3) C(12) 2.9484(19) .
O(3) C(16) 2.4023(19) .
O(3) C(21) 3.2626(19) .
O(3) C(23) 3.076(2) .
O(4) O(1) 2.2576(14) .
O(4) C(1) 3.4344(18) 3_655
O(4) C(6) 3.1241(19) 3_655
O(4) C(7) 2.8202(18) .
O(4) C(12) 2.8371(19) .
O(4) C(15) 2.4031(19) .
O(4) C(16) 3.1671(19) .
O(4) C(21) 3.1758(19) .
O(4) C(24) 3.0048(19) .
O(4) C(25) 3.016(2) .
O(5) O(3) 3.5242(16) 3_565
O(5) O(6) 2.1686(18) .
O(5) C(1) 3.587(2) 3_565
O(5) C(2) 3.2427(19) 3_565
O(5) C(3) 3.255(2) 3_565
O(5) C(6) 3.551(2) .
O(5) C(12) 3.415(2) 3_555
O(5) C(13) 2.321(2) .
O(5) C(17) 2.7149(19) .
O(6) O(3) 3.3620(18) 3_555
O(6) O(5) 2.1686(18) .
O(6) C(2) 3.319(2) 3_555
O(6) C(3) 3.447(2) 3_555
O(6) C(6) 2.735(2) .
O(6) C(13) 2.3224(18) .
O(6) C(17) 3.5461(18) .
O(6) C(24) 3.485(2) 3_655
O(6) C(25) 3.550(2) 3_655
N(1) C(3) 3.457(2) 3_565
N(1) C(6) 2.463(2) .
N(1) C(17) 2.450(2) .
N(1) C(18) 3.527(2) 3_565
C(1) O(3) 2.7622(17) .
C(1) O(4) 3.4344(18) 3_655
C(1) O(5) 3.587(2) 3_565
C(1) C(2) 2.537(2) .
C(1) C(13) 2.382(2) .
C(1) C(13) 3.472(2) 3_555
C(1) C(17) 2.803(2) .
C(1) C(18) 2.421(2) .
C(2) O(5) 3.2427(19) 3_565
C(2) O(6) 3.319(2) 3_555
C(2) C(1) 2.537(2) .
C(2) C(4) 2.359(2) .
C(2) C(18) 2.474(2) .
C(3) O(2) 2.3829(18) .
C(3) O(3) 2.3644(19) .
C(3) O(5) 3.255(2) 3_565
C(3) O(6) 3.447(2) 3_555
C(3) N(1) 3.457(2) 3_565
C(3) C(6) 2.410(2) .
C(3) C(13) 2.742(2) .
C(3) C(17) 2.414(2) .
C(4) O(2) 2.650(2) .
C(4) C(2) 2.359(2) .
C(4) C(8) 2.936(2) .
C(4) C(12) 2.555(2) .
C(4) C(15) 2.594(2) .
C(4) C(19) 3.422(2) .
C(4) C(21) 2.577(2) .
C(4) C(22) 3.181(2) .
C(4) C(23) 3.048(2) .
C(5) C(7) 2.475(2) .
C(5) C(8) 2.576(2) .
C(5) C(12) 2.538(2) .
C(5) C(16) 2.603(2) .
C(5) C(19) 3.246(2) .
C(5) C(21) 2.983(2) .
C(5) C(22) 3.410(2) .
C(5) C(24) 3.033(2) .
C(5) C(25) 3.045(2) .
C(6) O(4) 3.1241(19) 3_655
C(6) O(5) 3.551(2) .
C(6) O(6) 2.735(2) .
C(6) N(1) 2.463(2) .
C(6) C(3) 2.410(2) .
C(6) C(6) 3.509(2) 3_555
C(6) C(17) 2.432(2) .
C(6) C(17) 3.466(2) 3_565
C(6) C(18) 2.787(2) .
C(7) O(4) 2.8202(18) .
C(7) C(5) 2.475(2) .
C(8) O(1) 2.8003(18) .
C(8) C(4) 2.936(2) .
C(8) C(5) 2.576(2) .
C(8) C(9) 2.424(2) .
C(8) C(10) 2.808(2) .
C(8) C(12) 2.609(2) .
C(8) C(14) 2.427(2) .
C(8) C(16) 2.654(2) .
C(9) O(2) 3.3837(18) 2_545
C(9) C(8) 2.424(2) .
C(9) C(11) 2.760(2) .
C(9) C(14) 2.394(2) .
C(10) O(2) 3.5439(18) 2_545
C(10) C(8) 2.808(2) .
C(10) C(11) 2.401(2) .
C(10) C(19) 2.409(2) .
C(11) C(9) 2.760(2) .
C(11) C(10) 2.401(2) .
C(11) C(12) 3.032(2) .
C(11) C(15) 2.526(2) .
C(11) C(16) 3.554(2) .
C(11) C(19) 2.391(2) .
C(12) O(3) 2.9484(19) .
C(12) O(4) 2.8371(19) .
C(12) O(5) 3.415(2) 3_555
C(12) C(4) 2.555(2) .
C(12) C(5) 2.538(2) .
C(12) C(8) 2.609(2) .
C(12) C(11) 3.032(2) .
C(12) C(21) 2.613(2) .
C(12) C(23) 3.406(2) .
C(13) O(5) 2.321(2) .
C(13) O(6) 2.3224(18) .
C(13) C(1) 2.382(2) .
C(13) C(1) 3.472(2) 3_555
C(13) C(3) 2.742(2) .
C(13) C(17) 3.507(2) 3_565
C(13) C(18) 2.373(2) .
C(13) C(18) 3.455(2) 3_565
C(14) O(2) 3.432(2) 1_545
C(14) C(8) 2.427(2) .
C(14) C(9) 2.394(2) .
C(14) C(19) 2.773(2) .
C(15) O(1) 2.3586(18) .
C(15) O(4) 2.4031(19) .
C(15) C(4) 2.594(2) .
C(15) C(11) 2.526(2) .
C(15) C(19) 2.546(2) .
C(15) C(21) 2.680(2) .
C(15) C(22) 3.382(2) .
C(16) O(1) 3.4939(18) .
C(16) O(3) 2.4023(19) .
C(16) O(4) 3.1671(19) .
C(16) C(5) 2.603(2) .
C(16) C(8) 2.654(2) .
C(16) C(11) 3.554(2) .
C(16) C(19) 3.439(2) .
C(16) C(22) 2.554(2) .
C(16) C(23) 2.526(2) .
C(17) O(5) 2.7149(19) .
C(17) O(6) 3.5461(18) .
C(17) N(1) 2.450(2) .
C(17) C(1) 2.803(2) .
C(17) C(3) 2.414(2) .
C(17) C(6) 2.432(2) .
C(17) C(6) 3.466(2) 3_565
C(17) C(13) 3.507(2) 3_565
C(18) O(2) 2.8118(19) .
C(18) N(1) 3.527(2) 3_565
C(18) C(1) 2.421(2) .
C(18) C(2) 2.474(2) .
C(18) C(6) 2.787(2) .
C(18) C(13) 2.373(2) .
C(18) C(13) 3.455(2) 3_565
C(19) O(1) 2.8862(19) .
C(19) C(4) 3.422(2) .
C(19) C(5) 3.246(2) .
C(19) C(10) 2.409(2) .
C(19) C(11) 2.391(2) .
C(19) C(14) 2.773(2) .
C(19) C(15) 2.546(2) .
C(19) C(16) 3.439(2) .
C(20) O(1) 2.3409(18) .
C(20) C(24) 2.499(2) .
C(20) C(25) 2.508(2) .
C(21) O(3) 3.2626(19) .
C(21) O(4) 3.1758(19) .
C(21) C(4) 2.577(2) .
C(21) C(5) 2.983(2) .
C(21) C(12) 2.613(2) .
C(21) C(15) 2.680(2) .
C(22) C(4) 3.181(2) .
C(22) C(5) 3.410(2) .
C(22) C(15) 3.382(2) .
C(22) C(16) 2.554(2) .
C(22) C(23) 2.518(2) .
C(23) O(3) 3.076(2) .
C(23) C(4) 3.048(2) .
C(23) C(12) 3.406(2) .
C(23) C(16) 2.526(2) .
C(23) C(22) 2.518(2) .
C(24) O(1) 2.470(2) .
C(24) O(2) 3.378(2) 1_655
C(24) O(4) 3.0048(19) .
C(24) O(6) 3.485(2) 3_655
C(24) C(5) 3.033(2) .
C(24) C(20) 2.499(2) .
C(24) C(25) 2.527(2) .
C(25) O(1) 2.470(2) .
C(25) O(4) 3.016(2) .
C(25) O(6) 3.550(2) 3_655
C(25) C(5) 3.045(2) .
C(25) C(20) 2.508(2) .
C(25) C(24) 2.527(2) .
O(1) H(19) 2.560 .
O(1) H(20A) 2.523 .
O(1) H(20A) 3.560 2_655
O(1) H(20B) 2.481 .
O(1) H(20B) 3.552 2_645
O(1) H(20C) 3.195 .
O(1) H(21) 3.598 .
O(1) H(22A) 2.906 .
O(1) H(24A) 2.711 .
O(1) H(24B) 3.291 .
O(1) H(24C) 2.607 .
O(1) H(25A) 2.713 .
O(1) H(25B) 2.604 .
O(1) H(25C) 3.292 .
O(2) H(4A) 2.612 .
O(2) H(4B) 2.615 .
O(2) H(9) 2.673 2_555
O(2) H(10) 3.006 2_555
O(2) H(11) 3.462 1_565
O(2) H(14) 2.597 1_565
O(2) H(18) 2.511 .
O(2) H(24A) 3.354 1_455
O(2) H(24B) 2.863 1_455
O(2) H(24C) 3.386 1_455
O(2) H(25C) 3.592 1_465
O(3) H(1) 2.455 .
O(3) H(4A) 2.014 .
O(3) H(4B) 2.014 .
O(3) H(12B) 2.734 .
O(3) H(23A) 2.936 .
O(3) H(23C) 2.680 .
O(4) H(1) 3.011 3_655
O(4) H(6) 2.387 3_655
O(4) H(12A) 2.491 .
O(4) H(21) 2.475 .
O(4) H(22A) 3.418 .
O(4) H(22C) 3.170 1_545
O(4) H(24A) 2.446 .
O(4) H(24C) 3.370 .
O(4) H(25A) 2.461 .
O(4) H(25B) 3.384 .
O(5) H(11) 2.858 3_555
O(5) H(12B) 2.492 3_555
O(5) H(17) 2.431 .
O(5) H(23A) 3.489 1_455
O(5) H(23B) 3.006 1_455
O(5) H(23C) 2.962 3_565
O(6) H(4A) 3.568 3_555
O(6) H(6) 2.453 .
O(6) H(11) 3.260 3_555
O(6) H(12B) 3.178 3_555
O(6) H(24A) 2.973 3_655
O(6) H(24B) 3.181 3_655
O(6) H(25A) 3.047 3_655
O(6) H(25C) 3.258 3_655
N(1) H(1) 3.524 3_555
N(1) H(6) 2.619 .
N(1) H(11) 3.433 3_555
N(1) H(12B) 3.058 3_555
N(1) H(17) 2.605 .
C(1) H(6) 2.026 .
C(1) H(17) 3.444 3_565
C(1) H(18) 3.257 .
C(2) H(1) 2.705 .
C(2) H(4A) 2.587 .
C(2) H(4B) 2.605 .
C(2) H(14) 3.513 1_565
C(2) H(18) 2.601 .
C(2) H(23C) 3.530 .
C(2) H(24A) 3.563 1_455
C(2) H(24B) 3.450 1_455
C(3) H(1) 2.033 .
C(3) H(6) 3.254 .
C(3) H(17) 3.258 .
C(3) H(18) 2.022 .
C(3) H(24A) 3.436 1_455
C(4) H(11) 3.419 1_565
C(4) H(12A) 3.370 .
C(4) H(12B) 2.663 .
C(4) H(14) 3.516 1_565
C(4) H(19) 3.478 .
C(4) H(21) 3.378 .
C(4) H(22A) 3.443 .
C(4) H(22B) 2.912 .
C(4) H(23A) 3.242 .
C(4) H(23C) 2.765 .
C(5) H(6) 3.536 3_655
C(5) H(12A) 2.636 .
C(5) H(12B) 3.351 .
C(5) H(19) 3.129 .
C(5) H(21) 2.632 .
C(5) H(22A) 2.868 .
C(5) H(22B) 3.496 1_545
C(5) H(22C) 3.330 1_545
C(5) H(24A) 2.830 .
C(5) H(24C) 3.197 .
C(5) H(25A) 2.845 .
C(5) H(25B) 3.213 .
C(6) H(1) 2.021 .
C(6) H(17) 3.268 .
C(6) H(17) 3.434 3_565
C(6) H(24A) 3.430 3_655
C(6) H(25A) 3.430 3_655
C(7) H(20A) 2.049 .
C(7) H(20B) 2.049 .
C(7) H(20C) 2.049 .
C(7) H(24A) 2.050 .
C(7) H(24B) 2.050 .
C(7) H(24C) 2.050 .
C(7) H(25A) 2.056 .
C(7) H(25B) 2.056 .
C(7) H(25C) 2.055 .
C(8) H(4A) 2.370 .
C(8) H(4B) 3.518 .
C(8) H(9) 3.260 .
C(8) H(11) 2.016 .
C(8) H(12A) 3.406 .
C(8) H(12B) 2.735 .
C(8) H(14) 3.261 .
C(8) H(19) 2.029 .
C(8) H(22B) 3.303 1_545
C(9) H(4A) 3.567 .
C(9) H(10) 2.023 .
C(9) H(10) 3.294 2_555
C(9) H(14) 3.235 .
C(9) H(14) 2.971 2_555
C(9) H(19) 2.016 .
C(9) H(20C) 3.565 2_645
C(9) H(24B) 3.147 2_645
C(9) H(24C) 3.246 2_645
C(9) H(25B) 3.552 2_655
C(9) H(25C) 3.181 2_655
C(10) H(9) 2.018 .
C(10) H(10) 3.597 2_555
C(10) H(11) 3.235 .
C(10) H(14) 2.017 .
C(10) H(14) 3.237 2_555
C(10) H(19) 3.245 .
C(10) H(20C) 3.259 2_645
C(10) H(24B) 3.073 2_645
C(11) H(4A) 2.940 .
C(11) H(4B) 2.994 1_545
C(11) H(10) 3.242 .
C(11) H(12B) 2.723 .
C(11) H(14) 2.023 .
C(11) H(19) 3.234 .
C(11) H(22B) 2.932 1_545
C(11) H(23C) 3.585 1_545
C(12) H(4A) 2.784 .
C(12) H(4B) 3.371 .
C(12) H(11) 2.723 .
C(12) H(21) 2.637 .
C(12) H(23A) 3.138 .
C(12) H(23A) 3.313 3_655
C(12) H(23C) 3.513 1_545
C(13) H(1) 3.226 .
C(13) H(1) 3.530 3_555
C(13) H(6) 2.023 .
C(13) H(17) 2.027 .
C(13) H(18) 3.216 .
C(14) H(4B) 3.098 1_545
C(14) H(9) 3.233 .
C(14) H(9) 3.338 2_545
C(14) H(10) 2.019 .
C(14) H(11) 2.014 .
C(14) H(20C) 3.337 2_645
C(15) H(4A) 2.557 .
C(15) H(4B) 3.193 .
C(15) H(11) 2.664 .
C(15) H(12A) 2.140 .
C(15) H(12B) 2.140 .
C(15) H(19) 2.697 .
C(15) H(21) 2.752 .
C(15) H(22A) 3.076 .
C(15) H(22B) 3.539 1_545
C(16) H(4A) 2.055 .
C(16) H(4B) 2.055 .
C(16) H(12A) 2.127 .
C(16) H(12B) 2.127 .
C(16) H(19) 3.412 .
C(16) H(21) 2.052 .
C(16) H(22A) 2.713 .
C(16) H(22B) 2.776 .
C(16) H(22C) 3.370 .
C(16) H(23A) 2.670 .
C(16) H(23B) 3.349 .
C(16) H(23C) 2.750 .
C(17) H(6) 3.266 .
C(17) H(18) 2.016 .
C(17) H(21) 3.194 1_455
C(17) H(22C) 3.376 1_455
C(17) H(23B) 3.436 1_455
C(18) H(1) 3.259 .
C(18) H(6) 3.553 3_555
C(18) H(17) 2.029 .
C(18) H(22C) 3.503 1_455
C(18) H(24A) 2.999 1_455
C(18) H(24C) 3.528 1_455
C(18) H(25A) 3.503 1_465
C(19) H(4A) 2.768 .
C(19) H(9) 2.017 .
C(19) H(10) 3.248 .
C(19) H(10) 3.590 2_555
C(19) H(11) 3.233 .
C(19) H(25B) 3.543 2_655
C(19) H(25C) 3.448 2_655
C(20) H(19) 3.198 2_645
C(20) H(20A) 3.522 2_655
C(20) H(20B) 3.495 2_645
C(20) H(22A) 3.277 2_645
C(20) H(22B) 3.457 2_645
C(20) H(24A) 3.325 .
C(20) H(24B) 2.685 .
C(20) H(24C) 2.680 .
C(20) H(25A) 3.332 .
C(20) H(25B) 2.693 .
C(20) H(25B) 3.512 2_655
C(20) H(25C) 2.694 .
C(21) H(4A) 3.352 .
C(21) H(4B) 2.625 .
C(21) H(12A) 2.734 .
C(21) H(12B) 3.407 .
C(21) H(17) 3.137 1_655
C(21) H(22A) 2.059 .
C(21) H(22B) 2.059 .
C(21) H(22C) 2.059 .
C(21) H(23A) 2.064 .
C(21) H(23B) 2.064 .
C(21) H(23C) 2.064 .
C(22) H(4B) 2.789 .
C(22) H(11) 3.583 1_565
C(22) H(17) 3.332 1_655
C(22) H(20A) 3.440 2_655
C(22) H(21) 2.048 .
C(22) H(23A) 3.344 .
C(22) H(23B) 2.696 .
C(22) H(23C) 2.704 .
C(22) H(24C) 3.351 .
C(22) H(25B) 3.280 1_565
C(23) H(4B) 3.018 .
C(23) H(12A) 3.413 .
C(23) H(12A) 3.562 3_655
C(23) H(17) 3.180 1_655
C(23) H(21) 2.053 .
C(23) H(22A) 3.345 .
C(23) H(22B) 2.702 .
C(23) H(22C) 2.696 .
C(23) H(23A) 3.477 3_665
C(23) H(23B) 3.280 3_665
C(23) H(23C) 3.585 3_665
C(24) H(6) 3.432 3_655
C(24) H(9) 3.365 2_655
C(24) H(18) 3.119 1_655
C(24) H(20A) 3.325 .
C(24) H(20B) 2.683 .
C(24) H(20C) 2.681 .
C(24) H(22A) 3.260 .
C(24) H(25A) 2.686 .
C(24) H(25B) 3.345 .
C(24) H(25C) 2.747 .
C(25) H(6) 3.547 3_655
C(25) H(9) 3.107 2_645
C(25) H(18) 3.365 1_645
C(25) H(19) 3.338 2_645
C(25) H(20A) 2.654 .
C(25) H(20B) 3.332 .
C(25) H(20C) 2.731 .
C(25) H(22C) 3.246 1_545
C(25) H(24A) 2.686 .
C(25) H(24B) 2.745 .
C(25) H(24C) 3.347 .
H(1) O(3) 2.455 .
H(1) O(4) 3.011 3_655
H(1) N(1) 3.524 3_555
H(1) C(2) 2.705 .
H(1) C(3) 2.033 .
H(1) C(6) 2.021 .
H(1) C(13) 3.226 .
H(1) C(13) 3.530 3_555
H(1) C(18) 3.259 .
H(1) H(6) 2.329 .
H(1) H(12A) 3.190 3_655
H(1) H(21) 3.538 3_655
H(1) H(23A) 3.342 .
H(4A) O(2) 2.612 .
H(4A) O(3) 2.014 .
H(4A) O(6) 3.568 3_555
H(4A) C(2) 2.587 .
H(4A) C(8) 2.370 .
H(4A) C(9) 3.567 .
H(4A) C(11) 2.940 .
H(4A) C(12) 2.784 .
H(4A) C(15) 2.557 .
H(4A) C(16) 2.055 .
H(4A) C(19) 2.768 .
H(4A) C(21) 3.352 .
H(4A) H(4B) 1.574 .
H(4A) H(10) 2.954 2_555
H(4A) H(11) 3.280 .
H(4A) H(12B) 2.709 .
H(4A) H(14) 3.563 1_565
H(4A) H(19) 3.014 .
H(4A) H(22B) 3.552 .
H(4B) O(2) 2.615 .
H(4B) O(3) 2.014 .
H(4B) C(2) 2.605 .
H(4B) C(8) 3.518 .
H(4B) C(11) 2.994 1_565
H(4B) C(12) 3.371 .
H(4B) C(14) 3.098 1_565
H(4B) C(15) 3.193 .
H(4B) C(16) 2.055 .
H(4B) C(21) 2.625 .
H(4B) C(22) 2.789 .
H(4B) C(23) 3.018 .
H(4B) H(4A) 1.574 .
H(4B) H(11) 2.551 1_565
H(4B) H(14) 2.762 1_565
H(4B) H(19) 3.512 .
H(4B) H(21) 3.552 .
H(4B) H(22A) 3.133 .
H(4B) H(22B) 2.264 .
H(4B) H(23A) 3.460 .
H(4B) H(23C) 2.542 .
H(6) O(4) 2.387 3_655
H(6) O(6) 2.453 .
H(6) N(1) 2.619 .
H(6) C(1) 2.026 .
H(6) C(3) 3.254 .
H(6) C(5) 3.536 3_655
H(6) C(13) 2.023 .
H(6) C(17) 3.266 .
H(6) C(18) 3.553 3_555
H(6) C(24) 3.432 3_655
H(6) C(25) 3.547 3_655
H(6) H(1) 2.329 .
H(6) H(24A) 2.537 3_655
H(6) H(25A) 2.689 3_655
H(9) O(2) 2.673 2_545
H(9) C(8) 3.260 .
H(9) C(10) 2.018 .
H(9) C(14) 3.233 .
H(9) C(14) 3.338 2_555
H(9) C(19) 2.017 .
H(9) C(24) 3.365 2_645
H(9) C(25) 3.107 2_655
H(9) H(10) 2.318 .
H(9) H(10) 3.394 2_555
H(9) H(14) 2.536 2_555
H(9) H(19) 2.309 .
H(9) H(24B) 2.945 2_645
H(9) H(24C) 2.891 2_645
H(9) H(25A) 3.584 2_655
H(9) H(25B) 2.952 2_655
H(9) H(25C) 2.443 2_655
H(10) O(2) 3.006 2_545
H(10) C(9) 2.023 .
H(10) C(9) 3.294 2_545
H(10) C(10) 3.597 2_545
H(10) C(11) 3.242 .
H(10) C(14) 2.019 .
H(10) C(19) 3.248 .
H(10) C(19) 3.590 2_545
H(10) H(4A) 2.954 2_545
H(10) H(9) 2.318 .
H(10) H(9) 3.394 2_545
H(10) H(14) 2.318 .
H(10) H(14) 3.032 2_555
H(10) H(20C) 3.507 2_645
H(10) H(24B) 2.820 2_645
H(11) O(2) 3.462 1_545
H(11) O(5) 2.858 3_555
H(11) O(6) 3.260 3_555
H(11) N(1) 3.433 3_555
H(11) C(4) 3.419 1_545
H(11) C(8) 2.016 .
H(11) C(10) 3.235 .
H(11) C(12) 2.723 .
H(11) C(14) 2.014 .
H(11) C(15) 2.664 .
H(11) C(19) 3.233 .
H(11) C(22) 3.583 1_545
H(11) H(4A) 3.280 .
H(11) H(4B) 2.551 1_545
H(11) H(12A) 3.373 .
H(11) H(12B) 2.240 .
H(11) H(14) 2.309 .
H(11) H(22B) 2.706 1_545
H(11) H(23C) 2.751 1_545
H(12A) O(4) 2.491 .
H(12A) C(4) 3.370 .
H(12A) C(5) 2.636 .
H(12A) C(8) 3.406 .
H(12A) C(15) 2.140 .
H(12A) C(16) 2.127 .
H(12A) C(21) 2.734 .
H(12A) C(23) 3.413 .
H(12A) C(23) 3.562 3_655
H(12A) H(1) 3.190 3_655
H(12A) H(11) 3.373 .
H(12A) H(12B) 1.632 .
H(12A) H(21) 2.437 .
H(12A) H(23A) 3.018 .
H(12A) H(23A) 2.627 3_655
H(12A) H(23B) 3.350 1_545
H(12A) H(23C) 3.398 1_545
H(12B) O(3) 2.734 .
H(12B) O(5) 2.492 3_555
H(12B) O(6) 3.178 3_555
H(12B) N(1) 3.058 3_555
H(12B) C(4) 2.663 .
H(12B) C(5) 3.351 .
H(12B) C(8) 2.735 .
H(12B) C(11) 2.723 .
H(12B) C(15) 2.140 .
H(12B) C(16) 2.127 .
H(12B) C(21) 3.407 .
H(12B) H(4A) 2.709 .
H(12B) H(11) 2.240 .
H(12B) H(12A) 1.632 .
H(12B) H(21) 3.545 .
H(12B) H(23A) 3.579 .
H(12B) H(23A) 3.220 3_655
H(12B) H(23C) 3.180 1_545
H(14) O(2) 2.597 1_545
H(14) C(2) 3.513 1_545
H(14) C(4) 3.516 1_545
H(14) C(8) 3.261 .
H(14) C(9) 3.235 .
H(14) C(9) 2.971 2_545
H(14) C(10) 2.017 .
H(14) C(10) 3.237 2_545
H(14) C(11) 2.023 .
H(14) H(4A) 3.563 1_545
H(14) H(4B) 2.762 1_545
H(14) H(9) 2.536 2_545
H(14) H(10) 2.318 .
H(14) H(10) 3.032 2_545
H(14) H(11) 2.309 .
H(14) H(25C) 3.304 1_455
H(17) O(5) 2.431 .
H(17) N(1) 2.605 .
H(17) C(1) 3.444 3_565
H(17) C(3) 3.258 .
H(17) C(6) 3.268 .
H(17) C(6) 3.434 3_565
H(17) C(13) 2.027 .
H(17) C(18) 2.029 .
H(17) C(21) 3.137 1_455
H(17) C(22) 3.332 1_455
H(17) C(23) 3.180 1_455
H(17) H(18) 2.327 .
H(17) H(21) 2.594 1_455
H(17) H(22C) 2.705 1_455
H(17) H(23A) 3.560 1_455
H(17) H(23B) 2.516 1_455
H(18) O(2) 2.511 .
H(18) C(1) 3.257 .
H(18) C(2) 2.601 .
H(18) C(3) 2.022 .
H(18) C(13) 3.216 .
H(18) C(17) 2.016 .
H(18) C(24) 3.119 1_455
H(18) C(25) 3.365 1_465
H(18) H(17) 2.327 .
H(18) H(22A) 3.571 1_455
H(18) H(22C) 2.945 1_455
H(18) H(24A) 2.699 1_455
H(18) H(24B) 3.351 1_455
H(18) H(24C) 2.833 1_455
H(18) H(25A) 2.766 1_465
H(18) H(25B) 3.390 1_465
H(18) H(25C) 3.434 1_465
H(19) O(1) 2.560 .
H(19) C(4) 3.478 .
H(19) C(5) 3.129 .
H(19) C(8) 2.029 .
H(19) C(9) 2.016 .
H(19) C(10) 3.245 .
H(19) C(11) 3.234 .
H(19) C(15) 2.697 .
H(19) C(16) 3.412 .
H(19) C(20) 3.198 2_655
H(19) C(25) 3.338 2_655
H(19) H(4A) 3.014 .
H(19) H(4B) 3.512 .
H(19) H(9) 2.309 .
H(19) H(20A) 3.506 .
H(19) H(20A) 2.693 2_655
H(19) H(20B) 3.222 .
H(19) H(20C) 2.904 2_655
H(19) H(22A) 3.246 .
H(19) H(25B) 2.934 2_655
H(19) H(25C) 2.982 2_655
H(20A) O(1) 2.523 .
H(20A) O(1) 3.560 2_645
H(20A) C(7) 2.049 .
H(20A) C(20) 3.522 2_645
H(20A) C(22) 3.440 2_645
H(20A) C(24) 3.325 .
H(20A) C(25) 2.654 .
H(20A) H(19) 3.506 .
H(20A) H(19) 2.693 2_645
H(20A) H(20B) 1.568 .
H(20A) H(20B) 2.608 2_645
H(20A) H(20C) 1.568 .
H(20A) H(22A) 2.724 2_645
H(20A) H(22B) 3.325 2_645
H(20A) H(24B) 3.557 .
H(20A) H(24C) 3.554 .
H(20A) H(24C) 3.334 2_645
H(20A) H(25A) 3.535 .
H(20A) H(25B) 2.484 .
H(20A) H(25B) 3.351 2_655
H(20A) H(25C) 2.913 .
H(20B) O(1) 2.481 .
H(20B) O(1) 3.552 2_655
H(20B) C(7) 2.049 .
H(20B) C(20) 3.495 2_655
H(20B) C(24) 2.683 .
H(20B) C(25) 3.332 .
H(20B) H(19) 3.222 .
H(20B) H(20A) 1.568 .
H(20B) H(20A) 2.608 2_655
H(20B) H(20C) 1.568 .
H(20B) H(22A) 3.332 2_645
H(20B) H(22B) 3.344 2_645
H(20B) H(24A) 3.554 .
H(20B) H(24B) 2.965 .
H(20B) H(24C) 2.509 .
H(20B) H(25B) 3.545 .
H(20B) H(25B) 2.811 2_655
H(20B) H(25C) 3.582 .
H(20C) O(1) 3.195 .
H(20C) C(7) 2.049 .
H(20C) C(9) 3.565 2_655
H(20C) C(10) 3.259 2_655
H(20C) C(14) 3.337 2_655
H(20C) C(24) 2.681 .
H(20C) C(25) 2.731 .
H(20C) H(10) 3.507 2_655
H(20C) H(19) 2.904 2_645
H(20C) H(20A) 1.568 .
H(20C) H(20B) 1.568 .
H(20C) H(22A) 3.266 2_645
H(20C) H(22B) 3.131 2_645
H(20C) H(24A) 3.555 .
H(20C) H(24B) 2.512 .
H(20C) H(24C) 2.955 .
H(20C) H(25A) 3.592 .
H(20C) H(25B) 3.027 .
H(20C) H(25C) 2.566 .
H(21) O(1) 3.598 .
H(21) O(4) 2.475 .
H(21) C(4) 3.378 .
H(21) C(5) 2.632 .
H(21) C(12) 2.637 .
H(21) C(15) 2.752 .
H(21) C(16) 2.052 .
H(21) C(17) 3.194 1_655
H(21) C(22) 2.048 .
H(21) C(23) 2.053 .
H(21) H(1) 3.538 3_655
H(21) H(4B) 3.552 .
H(21) H(12A) 2.437 .
H(21) H(12B) 3.545 .
H(21) H(17) 2.594 1_655
H(21) H(22A) 2.347 .
H(21) H(22B) 2.824 .
H(21) H(22C) 2.317 .
H(21) H(23A) 2.351 .
H(21) H(23B) 2.323 .
H(21) H(23C) 2.828 .
H(21) H(24A) 3.492 .
H(22A) O(1) 2.906 .
H(22A) O(4) 3.418 .
H(22A) C(4) 3.443 .
H(22A) C(5) 2.868 .
H(22A) C(15) 3.076 .
H(22A) C(16) 2.713 .
H(22A) C(20) 3.277 2_655
H(22A) C(21) 2.059 .
H(22A) C(23) 3.345 .
H(22A) C(24) 3.260 .
H(22A) H(4B) 3.133 .
H(22A) H(18) 3.571 1_655
H(22A) H(19) 3.246 .
H(22A) H(20A) 2.724 2_655
H(22A) H(20B) 3.332 2_655
H(22A) H(20C) 3.266 2_655
H(22A) H(21) 2.347 .
H(22A) H(22B) 1.568 .
H(22A) H(22C) 1.568 .
H(22A) H(23B) 3.569 .
H(22A) H(23C) 3.578 .
H(22A) H(24A) 3.319 .
H(22A) H(24C) 2.576 .
H(22A) H(25B) 3.105 1_565
H(22B) C(4) 2.912 .
H(22B) C(5) 3.496 1_565
H(22B) C(8) 3.303 1_565
H(22B) C(11) 2.932 1_565
H(22B) C(15) 3.539 1_565
H(22B) C(16) 2.776 .
H(22B) C(20) 3.457 2_655
H(22B) C(21) 2.059 .
H(22B) C(23) 2.702 .
H(22B) H(4A) 3.552 .
H(22B) H(4B) 2.264 .
H(22B) H(11) 2.706 1_565
H(22B) H(20A) 3.325 2_655
H(22B) H(20B) 3.344 2_655
H(22B) H(20C) 3.131 2_655
H(22B) H(21) 2.824 .
H(22B) H(22A) 1.568 .
H(22B) H(22C) 1.568 .
H(22B) H(23A) 3.575 .
H(22B) H(23B) 2.973 .
H(22B) H(23C) 2.535 .
H(22B) H(25B) 3.419 1_565
H(22C) O(4) 3.170 1_565
H(22C) C(5) 3.330 1_565
H(22C) C(16) 3.370 .
H(22C) C(17) 3.376 1_655
H(22C) C(18) 3.503 1_655
H(22C) C(21) 2.059 .
H(22C) C(23) 2.696 .
H(22C) C(25) 3.246 1_565
H(22C) H(17) 2.705 1_655
H(22C) H(18) 2.945 1_655
H(22C) H(21) 2.317 .
H(22C) H(22A) 1.568 .
H(22C) H(22B) 1.568 .
H(22C) H(23A) 3.568 .
H(22C) H(23B) 2.521 .
H(22C) H(23C) 2.977 .
H(22C) H(24C) 3.337 .
H(22C) H(25A) 2.822 1_565
H(22C) H(25B) 2.803 1_565
H(23A) O(3) 2.936 .
H(23A) O(5) 3.489 1_655
H(23A) C(4) 3.242 .
H(23A) C(12) 3.138 .
H(23A) C(12) 3.313 3_655
H(23A) C(16) 2.670 .
H(23A) C(21) 2.064 .
H(23A) C(22) 3.344 .
H(23A) C(23) 3.477 3_665
H(23A) H(1) 3.342 .
H(23A) H(4B) 3.460 .
H(23A) H(12A) 3.018 .
H(23A) H(12A) 2.627 3_655
H(23A) H(12B) 3.579 .
H(23A) H(12B) 3.220 3_655
H(23A) H(17) 3.560 1_655
H(23A) H(21) 2.351 .
H(23A) H(22B) 3.575 .
H(23A) H(22C) 3.568 .
H(23A) H(23A) 3.571 3_665
H(23A) H(23B) 1.568 .
H(23A) H(23B) 2.994 3_665
H(23A) H(23C) 1.568 .
H(23A) H(23C) 3.325 3_665
H(23B) O(5) 3.006 1_655
H(23B) C(16) 3.349 .
H(23B) C(17) 3.436 1_655
H(23B) C(21) 2.064 .
H(23B) C(22) 2.696 .
H(23B) C(23) 3.280 3_665
H(23B) H(12A) 3.350 1_565
H(23B) H(17) 2.516 1_655
H(23B) H(21) 2.323 .
H(23B) H(22A) 3.569 .
H(23B) H(22B) 2.973 .
H(23B) H(22C) 2.521 .
H(23B) H(23A) 1.568 .
H(23B) H(23A) 2.994 3_665
H(23B) H(23B) 3.177 3_665
H(23B) H(23C) 1.568 .
H(23B) H(23C) 3.119 3_665
H(23C) O(3) 2.680 .
H(23C) O(5) 2.962 3_565
H(23C) C(2) 3.530 .
H(23C) C(4) 2.765 .
H(23C) C(11) 3.585 1_565
H(23C) C(12) 3.513 1_565
H(23C) C(16) 2.750 .
H(23C) C(21) 2.064 .
H(23C) C(22) 2.704 .
H(23C) C(23) 3.585 3_665
H(23C) H(4B) 2.542 .
H(23C) H(11) 2.751 1_565
H(23C) H(12A) 3.398 1_565
H(23C) H(12B) 3.180 1_565
H(23C) H(21) 2.828 .
H(23C) H(22A) 3.578 .
H(23C) H(22B) 2.535 .
H(23C) H(22C) 2.977 .
H(23C) H(23A) 1.568 .
H(23C) H(23A) 3.325 3_665
H(23C) H(23B) 1.568 .
H(23C) H(23B) 3.119 3_665
H(24A) O(1) 2.711 .
H(24A) O(2) 3.354 1_655
H(24A) O(4) 2.446 .
H(24A) O(6) 2.973 3_655
H(24A) C(2) 3.563 1_655
H(24A) C(3) 3.436 1_655
H(24A) C(5) 2.830 .
H(24A) C(6) 3.430 3_655
H(24A) C(7) 2.050 .
H(24A) C(18) 2.999 1_655
H(24A) C(20) 3.325 .
H(24A) C(25) 2.686 .
H(24A) H(6) 2.537 3_655
H(24A) H(18) 2.699 1_655
H(24A) H(20B) 3.554 .
H(24A) H(20C) 3.555 .
H(24A) H(21) 3.492 .
H(24A) H(22A) 3.319 .
H(24A) H(24B) 1.568 .
H(24A) H(24C) 1.568 .
H(24A) H(25A) 2.490 .
H(24A) H(25B) 3.546 .
H(24A) H(25C) 2.998 .
H(24B) O(1) 3.291 .
H(24B) O(2) 2.863 1_655
H(24B) O(6) 3.181 3_655
H(24B) C(2) 3.450 1_655
H(24B) C(7) 2.050 .
H(24B) C(9) 3.147 2_655
H(24B) C(10) 3.073 2_655
H(24B) C(20) 2.685 .
H(24B) C(25) 2.745 .
H(24B) H(9) 2.945 2_655
H(24B) H(10) 2.820 2_655
H(24B) H(18) 3.351 1_655
H(24B) H(20A) 3.557 .
H(24B) H(20B) 2.965 .
H(24B) H(20C) 2.512 .
H(24B) H(24A) 1.568 .
H(24B) H(24C) 1.568 .
H(24B) H(25A) 2.995 .
H(24B) H(25C) 2.620 .
H(24C) O(1) 2.607 .
H(24C) O(2) 3.386 1_655
H(24C) O(4) 3.370 .
H(24C) C(5) 3.197 .
H(24C) C(7) 2.050 .
H(24C) C(9) 3.246 2_655
H(24C) C(18) 3.528 1_655
H(24C) C(20) 2.680 .
H(24C) C(22) 3.351 .
H(24C) C(25) 3.347 .
H(24C) H(9) 2.891 2_655
H(24C) H(18) 2.833 1_655
H(24C) H(20A) 3.554 .
H(24C) H(20A) 3.334 2_655
H(24C) H(20B) 2.509 .
H(24C) H(20C) 2.955 .
H(24C) H(22A) 2.576 .
H(24C) H(22C) 3.337 .
H(24C) H(24A) 1.568 .
H(24C) H(24B) 1.568 .
H(24C) H(25A) 3.548 .
H(24C) H(25B) 3.264 1_565
H(25A) O(1) 2.713 .
H(25A) O(4) 2.461 .
H(25A) O(6) 3.047 3_655
H(25A) C(5) 2.845 .
H(25A) C(6) 3.430 3_655
H(25A) C(7) 2.056 .
H(25A) C(18) 3.503 1_645
H(25A) C(20) 3.332 .
H(25A) C(24) 2.686 .
H(25A) H(6) 2.689 3_655
H(25A) H(9) 3.584 2_645
H(25A) H(18) 2.766 1_645
H(25A) H(20A) 3.535 .
H(25A) H(20C) 3.592 .
H(25A) H(22C) 2.822 1_545
H(25A) H(24A) 2.490 .
H(25A) H(24B) 2.995 .
H(25A) H(24C) 3.548 .
H(25A) H(25B) 1.568 .
H(25A) H(25C) 1.568 .
H(25B) O(1) 2.604 .
H(25B) O(4) 3.384 .
H(25B) C(5) 3.213 .
H(25B) C(7) 2.056 .
H(25B) C(9) 3.552 2_645
H(25B) C(19) 3.543 2_645
H(25B) C(20) 2.693 .
H(25B) C(20) 3.512 2_645
H(25B) C(22) 3.280 1_545
H(25B) C(24) 3.345 .
H(25B) H(9) 2.952 2_645
H(25B) H(18) 3.390 1_645
H(25B) H(19) 2.934 2_645
H(25B) H(20A) 2.484 .
H(25B) H(20A) 3.351 2_645
H(25B) H(20B) 3.545 .
H(25B) H(20B) 2.811 2_645
H(25B) H(20C) 3.027 .
H(25B) H(22A) 3.105 1_545
H(25B) H(22B) 3.419 1_545
H(25B) H(22C) 2.803 1_545
H(25B) H(24A) 3.546 .
H(25B) H(24C) 3.264 1_545
H(25B) H(25A) 1.568 .
H(25B) H(25C) 1.568 .
H(25C) O(1) 3.292 .
H(25C) O(2) 3.592 1_645
H(25C) O(6) 3.258 3_655
H(25C) C(7) 2.055 .
H(25C) C(9) 3.181 2_645
H(25C) C(19) 3.448 2_645
H(25C) C(20) 2.694 .
H(25C) C(24) 2.747 .
H(25C) H(9) 2.443 2_645
H(25C) H(14) 3.304 1_655
H(25C) H(18) 3.434 1_645
H(25C) H(19) 2.982 2_645
H(25C) H(20A) 2.913 .
H(25C) H(20B) 3.582 .
H(25C) H(20C) 2.566 .
H(25C) H(24A) 2.998 .
H(25C) H(24B) 2.620 .
H(25C) H(25A) 1.568 .
H(25C) H(25B) 1.568 .

loop_
_geom_torsion_atom_site_label_1
_geom_torsion_atom_site_label_2
_geom_torsion_atom_site_label_3
_geom_torsion_atom_site_label_4
_geom_torsion
C(5) O(1) C(7) C(20) 179.01(13)
C(5) O(1) C(7) C(24) 61.28(17)
C(5) O(1) C(7) C(25) -63.02(17)
C(7) O(1) C(5) O(4) 1.0(2)
C(7) O(1) C(5) C(15) -178.64(12)
C(2) O(3) C(4) C(16) 178.56(12)
C(4) O(3) C(2) O(2) 3.0(2)
C(4) O(3) C(2) C(3) -176.14(12)
O(5) N(1) C(13) C(6) -168.07(14)
O(5) N(1) C(13) C(17) 11.6(2)
O(6) N(1) C(13) C(6) 11.7(2)
O(6) N(1) C(13) C(17) -168.66(15)
C(3) C(1) C(6) C(13) 0.8(2)
C(6) C(1) C(3) C(2) 179.45(14)
C(6) C(1) C(3) C(18) -0.4(2)
O(2) C(2) C(3) C(1) 179.11(15)
O(2) C(2) C(3) C(18) -1.1(2)
O(3) C(2) C(3) C(1) -1.8(2)
O(3) C(2) C(3) C(18) 178.07(13)
C(1) C(3) C(18) C(17) -0.4(2)
C(2) C(3) C(18) C(17) 179.79(14)
O(3) C(4) C(16) C(12) -58.88(16)
O(3) C(4) C(16) C(15) -125.15(13)
O(3) C(4) C(16) C(21) 88.61(14)
O(1) C(5) C(15) C(8) -33.92(18)
O(1) C(5) C(15) C(12) 179.39(12)
O(1) C(5) C(15) C(16) 114.35(13)
O(4) C(5) C(15) C(8) 146.45(15)
O(4) C(5) C(15) C(12) -0.2(2)
O(4) C(5) C(15) C(16) -65.29(19)
C(1) C(6) C(13) N(1) 179.17(14)
C(1) C(6) C(13) C(17) -0.5(2)
C(11) C(8) C(15) C(5) -115.20(16)
C(11) C(8) C(15) C(12) 30.0(2)
C(11) C(8) C(15) C(16) 97.51(17)
C(15) C(8) C(11) C(14) -178.37(14)
C(11) C(8) C(19) C(9) 0.2(2)
C(19) C(8) C(11) C(14) 0.2(2)
C(15) C(8) C(19) C(9) 178.80(14)
C(19) C(8) C(15) C(5) 66.25(19)
C(19) C(8) C(15) C(12) -148.56(14)
C(19) C(8) C(15) C(16) -81.05(18)
C(10) C(9) C(19) C(8) -0.5(2)
C(19) C(9) C(10) C(14) 0.3(2)
C(9) C(10) C(14) C(11) 0.2(2)
C(8) C(11) C(14) C(10) -0.4(2)
C(15) C(12) C(16) C(4) -104.60(14)
C(15) C(12) C(16) C(21) 109.02(15)
C(16) C(12) C(15) C(5) -106.27(14)
C(16) C(12) C(15) C(8) 107.74(15)
N(1) C(13) C(17) C(18) -179.91(14)
C(6) C(13) C(17) C(18) -0.3(2)
C(5) C(15) C(16) C(4) -148.80(13)
C(5) C(15) C(16) C(12) 104.20(14)
C(5) C(15) C(16) C(21) -3.93(18)
C(8) C(15) C(16) C(4) -1.11(19)
C(8) C(15) C(16) C(12) -108.11(15)
C(8) C(15) C(16) C(21) 143.75(13)
C(12) C(15) C(16) C(4) 107.00(15)
C(12) C(15) C(16) C(21) -108.13(15)
C(4) C(16) C(21) C(22) 67.28(17)
C(4) C(16) C(21) C(23) -57.40(16)
C(12) C(16) C(21) C(22) -146.15(14)
C(12) C(16) C(21) C(23) 89.17(17)
C(15) C(16) C(21) C(22) -77.30(17)
C(15) C(16) C(21) C(23) 158.01(13)
C(13) C(17) C(18) C(3) 0.7(2)
